data_4061084
loop_
_publ_author_name
'Nishibayashi, Yoshiaki'
'Imajima, Hiroaki'
'Onodera, Gen'
'Inada, Youichi'
'Hidai, Masanobu'
'Uemura, Sakae'

_publ_section_title
;
 Preparation of Alkanechalcogenolate- and Benzenechalcogenolate-Bridged
 Diruthenium Complexes and Their Catalytic Activity toward Propargylation
 of Acetone with Propargylic Alcohol
;
_journal_coden_ASTM ORGND7
_journal_issue 21
_journal_name_full Organometallics
_journal_page_first 5100
_journal_page_last 5103
_journal_paper_doi 10.1021/om049475f
_journal_volume 23
_journal_year 2004
_chemical_formula_moiety 'C24 H40 Cl2 Ru2 Te2 '
_chemical_formula_sum 'C24 H40 Cl2 Ru2 Te2'
_chemical_formula_weight 856.83
_space_group_IT_number 15
_symmetry_cell_setting monoclinic
_symmetry_space_group_name_Hall '-C 2yc'
_symmetry_space_group_name_H-M 'C 1 2/c 1'
_cell_angle_alpha 90
_cell_angle_beta 122.120(3)
_cell_angle_gamma 90
_cell_formula_units_Z 4
_cell_length_a 21.0141(8)
_cell_length_b 8.7833(5)
_cell_length_c 17.6289(6)
_cell_measurement_temperature 296.1
_cell_volume 2755.8(2)
_exptl_crystal_density_diffrn 2.065
_cod_original_sg_symbol_H-M 'C 2/c'
_cod_original_formula_sum 'C24 H40 Cl2 Ru2 Te2 '
_cod_database_code 4061084

loop_
_symmetry_equiv_pos_as_xyz
x,y,z
-x,-y,-z
x+1/2,y+1/2,z
-x+1/2,-y+1/2,-z
-x,y,-z+1/2
x,-y,z+1/2
-x+1/2,y+1/2,-z+1/2
x+1/2,-y+1/2,z+1/2

loop_
_atom_site_label
_atom_site_type_symbol
_atom_site_fract_x
_atom_site_fract_y
_atom_site_fract_z
_atom_site_U_iso_or_equiv
_atom_site_adp_type
_atom_site_occupancy
_atom_site_symmetry_multiplicity
_atom_site_calc_flag
_atom_site_refinement_flags
_atom_site_disorder_assembly
_atom_site_disorder_group
Te1 Te -0.00576(3) 0.05331(7) 0.12900(4) 0.0267(2) Uani 1.00 1 d . . .
Ru1 Ru 0.08587(4) 0.02644(8) 0.29968(5) 0.0215(2) Uani 1.00 1 d . . .
Cl1 Cl 0.1075(1) 0.2986(3) 0.3120(2) 0.0368(7) Uani 1.00 1 d . . .
C1 C 0.2117(5) -0.003(1) 0.3811(7) 0.031(3) Uani 1.00 1 d . . .
C8 C 0.1013(6) -0.304(1) 0.2088(8) 0.043(3) Uani 1.00 1 d . . .
C5 C 0.1806(5) -0.083(1) 0.4231(6) 0.030(3) Uani 1.00 1 d . . .
C3 C 0.1323(5) -0.191(1) 0.2821(7) 0.031(3) Uani 1.00 1 d . . .
C6 C 0.2710(6) 0.121(1) 0.4212(8) 0.045(3) Uani 1.00 1 d . . .
C2 C 0.1814(5) -0.067(1) 0.2939(7) 0.032(3) Uani 1.00 1 d . . .
C9 C 0.0968(7) -0.323(1) 0.3893(9) 0.044(3) Uani 1.00 1 d . . .
C12 C 0.0596(8) 0.319(2) 0.081(1) 0.060(5) Uani 1.00 1 d . . .
C4 C 0.1319(5) -0.199(1) 0.3653(7) 0.031(3) Uani 1.00 1 d . . .
C7 C 0.2059(7) -0.026(2) 0.2288(9) 0.051(4) Uani 1.00 1 d . . .
C11 C -0.0075(7) 0.285(1) 0.0868(9) 0.048(4) Uani 1.00 1 d . . .
C10 C 0.2033(7) -0.064(1) 0.5208(7) 0.046(3) Uani 1.00 1 d . . .
H1 H 0.3157 0.0865 0.4253 0.08(4) Uiso 1.00 1 c . . .
H2 H 0.2532 0.2095 0.3841 0.07(4) Uiso 1.00 1 c . . .
H3 H 0.2822 0.1470 0.4794 0.11(4) Uiso 1.00 1 c . . .
H4 H 0.2319 -0.1092 0.2228 0.10(4) Uiso 1.00 1 c . . .
H5 H 0.1629 -0.0024 0.1712 0.08(4) Uiso 1.00 1 c . . .
H6 H 0.2382 0.0607 0.2501 0.15(4) Uiso 1.00 1 c . . .
H7 H 0.0699 -0.3751 0.2158 0.03(4) Uiso 1.00 1 c . . .
H8 H 0.0719 -0.2553 0.1525 0.06(4) Uiso 1.00 1 c . . .
H9 H 0.1409 -0.3596 0.2103 0.08(4) Uiso 1.00 1 c . . .
H10 H 0.0660 -0.2800 0.4085 0.07(4) Uiso 1.00 1 c . . .
H11 H 0.0668 -0.3869 0.3390 0.10(4) Uiso 1.00 1 c . . .
H12 H 0.1350 -0.3834 0.4369 0.06(4) Uiso 1.00 1 c . . .
H13 H 0.2284 -0.1543 0.5543 0.10(4) Uiso 1.00 1 c . . .
H14 H 0.2364 0.0200 0.5475 0.08(4) Uiso 1.00 1 c . . .
H15 H 0.1599 -0.0484 0.5242 0.10(4) Uiso 1.00 1 c . . .
H16 H -0.0521 0.3014 0.0297 0.05(4) Uiso 1.00 1 c . . .
H17 H -0.0081 0.3534 0.1290 0.08(4) Uiso 1.00 1 c . . .
H18 H 0.1046 0.3047 0.1385 0.03(5) Uiso 1.00 1 c . . .
H19 H 0.0607 0.2519 0.0394 0.08(5) Uiso 1.00 1 c . . .
H20 H 0.0581 0.4213 0.0625 0.07(4) Uiso 1.00 1 c . . .

loop_
_atom_site_aniso_label
_atom_site_aniso_U_11
_atom_site_aniso_U_22
_atom_site_aniso_U_33
_atom_site_aniso_U_12
_atom_site_aniso_U_13
_atom_site_aniso_U_23
Te1 0.0282(3) 0.0296(4) 0.0228(3) -0.0031(3) 0.0139(3) -0.0006(3)
Ru1 0.0217(4) 0.0193(4) 0.0227(4) 0.0008(3) 0.0112(3) -0.0003(3)
Cl1 0.042(1) 0.022(1) 0.043(1) -0.004(1) 0.020(1) -0.004(1)
C1 0.020(5) 0.035(6) 0.030(5) 0.001(4) 0.009(4) 0.001(4)
C8 0.036(6) 0.040(6) 0.052(7) 0.005(5) 0.022(6) -0.014(6)
C5 0.026(5) 0.033(5) 0.028(5) 0.009(4) 0.013(4) 0.004(4)
C3 0.030(5) 0.025(5) 0.042(6) 0.007(4) 0.022(5) -0.001(4)
C6 0.030(6) 0.045(7) 0.047(7) -0.014(5) 0.012(5) -0.006(6)
C2 0.031(5) 0.030(5) 0.036(5) 0.005(4) 0.020(5) 0.003(4)
C9 0.044(7) 0.033(6) 0.066(8) 0.008(5) 0.036(7) 0.017(6)
C12 0.073(9) 0.055(9) 0.07(1) -0.007(7) 0.054(9) 0.008(8)
C4 0.027(5) 0.024(5) 0.041(6) 0.009(4) 0.017(4) 0.009(4)
C7 0.047(7) 0.073(9) 0.053(7) 0.006(7) 0.039(7) 0.005(7)
C11 0.043(7) 0.049(7) 0.047(7) 0.002(5) 0.020(6) 0.021(6)
C10 0.046(7) 0.055(8) 0.028(5) 0.016(6) 0.014(5) 0.009(5)

loop_
_geom_bond_atom_site_label_1
_geom_bond_site_symmetry_1
_geom_bond_atom_site_label_2
_geom_bond_site_symmetry_2
_geom_bond_distance
_geom_bond_publ_flag
Te1 . Ru1 . 2.5799(9) yes
Te1 . C11 . 2.158(12) yes
Ru1 . Cl1 . 2.421(2) yes
Ru1 . C1 . 2.254(9) yes
Ru1 . C5 . 2.241(9) yes
Ru1 . C3 . 2.239(9) yes
Ru1 . C2 . 2.220(9) yes
Ru1 . C4 . 2.238(9) yes
C1 . C5 . 1.411(14) yes
C1 . C6 . 1.515(14) yes
C1 . C2 . 1.429(14) yes
C8 . C3 . 1.481(14) yes
C8 . H7 . 0.962(13) no
C8 . H8 . 0.949(13) no
C8 . H9 . 0.950(11) no
C5 . C4 . 1.417(14) yes
C5 . C10 . 1.531(14) yes
C3 . C2 . 1.435(14) yes
C3 . C4 . 1.474(14) yes
C6 . H1 . 0.954(12) no
C6 . H2 . 0.956(13) no
C6 . H3 . 0.950(12) no
C2 . C7 . 1.532(14) yes
C9 . C4 . 1.495(14) yes
C9 . H10 . 0.954(11) no
C9 . H11 . 0.953(13) no
C9 . H12 . 0.956(12) no
C12 . C11 . 1.494(16) yes
C12 . H18 . 0.954(16) no
C12 . H19 . 0.956(15) no
C12 . H20 . 0.954(14) no
C7 . H4 . 0.953(13) no
C7 . H5 . 0.956(13) no
C7 . H6 . 0.952(14) no
C11 . H16 . 0.954(12) no
C11 . H17 . 0.962(14) no
C10 . H13 . 0.962(12) no
C10 . H14 . 0.949(14) no
C10 . H15 . 0.955(12) no
